data_4345315
loop_
_publ_author_name
'Zaltariov, Mirela F.'
'Hammerstad, Marta'
'Arabshahi, Homayon J.'
'Jovanovi\'c, Katarina'
'Richter, Klaus W.'
'Cazacu, Maria'
'Shova, Sergiu'
'Balan, Mihaela'
'Andersen, Niels H.'
'Radulovi\'c, Sini\<sa'
'Reynisson, J\'ohannes'
'Andersson, K. Kristoffer'
'Arion, Vladimir B.'

_publ_section_title
;
 New Iminodiacetate-Thiosemicarbazone Hybrids and Their Copper(II)
 Complexes Are Potential Ribonucleotide Reductase R2 Inhibitors with High
 Antiproliferative Activity.
;
_journal_issue 6
_journal_name_full 'Inorganic chemistry'
_journal_page_first 3532
_journal_page_last 3549
_journal_paper_doi 10.1021/acs.inorgchem.6b03178
_journal_volume 56
_journal_year 2017
_chemical_formula_moiety 'C16 H22 N4 O5 S'
_chemical_formula_sum 'C16 H22 N4 O5 S'
_chemical_formula_weight 382.43
_chemical_name_systematic
;
 ?
;
_space_group_crystal_system monoclinic
_space_group_IT_number 15
_space_group_name_Hall '-C 2yc'
_space_group_name_H-M_alt 'C 1 2/c 1'
_symmetry_space_group_name_Hall '-C 2yc'
_symmetry_space_group_name_H-M 'C 1 2/c 1'
_atom_sites_solution_hydrogens constr
_audit_creation_method SHELXL-2014
_cell_angle_alpha 90
_cell_angle_beta 130.646(9)
_cell_angle_gamma 90
_cell_formula_units_Z 8
_cell_length_a 26.571(4)
_cell_length_b 9.8670(13)
_cell_length_c 19.202(3)
_cell_measurement_reflns_used 3226
_cell_measurement_temperature 100(2)
_cell_measurement_theta_max 27.821
_cell_measurement_theta_min 2.296
_cell_volume 3819.8(11)
_computing_cell_refinement 'Bruker SAINT'
_computing_data_collection 'Bruker APEX2'
_computing_data_reduction 'Bruker SAINT'
_computing_molecular_graphics 'Bruker SHELXTL'
_computing_publication_material 'Bruker SHELXTL'
_computing_structure_refinement 'SHELXL-2014 (Sheldrick, 2014)'
_computing_structure_solution 'SHELXS-2014 (Sheldrick, 2014)'
_diffrn_ambient_temperature 100(2)
_diffrn_measured_fraction_theta_full 0.994
_diffrn_measured_fraction_theta_max 0.960
_diffrn_measurement_device_type 'Bruker APEX-II CCD'
_diffrn_measurement_method '\f and \w scans'
_diffrn_radiation_type MoK\a
_diffrn_radiation_wavelength 0.71073
_diffrn_reflns_av_R_equivalents 0.0456
_diffrn_reflns_av_unetI/netI 0.0532
_diffrn_reflns_Laue_measured_fraction_full 0.994
_diffrn_reflns_Laue_measured_fraction_max 0.960
_diffrn_reflns_limit_h_max 33
_diffrn_reflns_limit_h_min -36
_diffrn_reflns_limit_k_max 13
_diffrn_reflns_limit_k_min -13
_diffrn_reflns_limit_l_max 26
_diffrn_reflns_limit_l_min -19
_diffrn_reflns_number 14279
_diffrn_reflns_point_group_measured_fraction_full 0.994
_diffrn_reflns_point_group_measured_fraction_max 0.960
_diffrn_reflns_theta_full 26.000
_diffrn_reflns_theta_max 30.075
_diffrn_reflns_theta_min 2.323
_diffrn_source 'fine-focus sealed tube'
_exptl_absorpt_coefficient_mu 0.203
_exptl_absorpt_correction_T_max 0.7460
_exptl_absorpt_correction_T_min 0.6394
_exptl_absorpt_correction_type multi-scan
_exptl_crystal_colour colorless
_exptl_crystal_density_diffrn 1.330
_exptl_crystal_description block
_exptl_crystal_F_000 1616
_exptl_crystal_size_max 0.500
_exptl_crystal_size_mid 0.400
_exptl_crystal_size_min 0.300
_refine_diff_density_max 0.394
_refine_diff_density_min -0.331
_refine_diff_density_rms 0.062
_refine_ls_extinction_method none
_refine_ls_goodness_of_fit_ref 1.014
_refine_ls_hydrogen_treatment mixed
_refine_ls_matrix_type full
_refine_ls_number_parameters 254
_refine_ls_number_reflns 5386
_refine_ls_number_restraints 0
_refine_ls_restrained_S_all 1.014
_refine_ls_R_factor_all 0.0783
_refine_ls_R_factor_gt 0.0497
_refine_ls_shift/su_max 0.001
_refine_ls_shift/su_mean 0.000
_refine_ls_structure_factor_coef Fsqd
_refine_ls_weighting_details 'w=1/[\s^2^(Fo^2^)+(0.0498P)^2^+2.7973P] where P=(Fo^2^+2Fc^2^)/3'
_refine_ls_weighting_scheme calc
_refine_ls_wR_factor_gt 0.1146
_refine_ls_wR_factor_ref 0.1297
_reflns_Friedel_coverage 0.000
_reflns_number_gt 3648
_reflns_number_total 5386
_reflns_threshold_expression 'I > 2\s(I)'
_cod_data_source_file ic6b03178_si_002.cif
_cod_data_source_block miza008l
_cod_depositor_comments 'Adding full bibliography for 4345315--4345326.cif.'
_cod_original_cell_volume 3819.9(10)
_cod_database_code 4345315
_shelx_space_group_comment
;
The symmetry employed for this shelxl refinement is uniquely defined
by the following loop, which should always be used as a source of
symmetry information in preference to the above space-group names.
They are only intended as comments.
;
_shelx_estimated_absorpt_t_min 0.905
_shelx_estimated_absorpt_t_max 0.942
_shelxl_version_number 2014-3

loop_
_space_group_symop_operation_xyz
'x, y, z'
'-x, y, -z+1/2'
'x+1/2, y+1/2, z'
'-x+1/2, y+1/2, -z+1/2'
'-x, -y, -z'
'x, -y, z-1/2'
'-x+1/2, -y+1/2, -z'
'x+1/2, -y+1/2, z-1/2'

loop_
_atom_site_label
_atom_site_type_symbol
_atom_site_fract_x
_atom_site_fract_y
_atom_site_fract_z
_atom_site_U_iso_or_equiv
_atom_site_adp_type
_atom_site_occupancy
_atom_site_site_symmetry_order
_atom_site_calc_flag
_atom_site_refinement_flags_posn
_atom_site_refinement_flags_adp
S1 S 0.39157(3) 0.50597(5) 0.43443(4) 0.04035(15) Uani 1 1 d . .
O1 O 0.64119(7) 0.15111(12) 0.46339(9) 0.0302(3) Uani 1 1 d . .
H1 H 0.6754(14) 0.132(3) 0.4717(19) 0.067(9) Uiso 1 1 d . .
O2 O 0.88120(7) 0.06485(14) 0.64214(9) 0.0387(3) Uani 1 1 d . .
O3 O 0.78640(7) 0.15309(14) 0.59775(9) 0.0389(3) Uani 1 1 d . .
O4 O 0.67644(7) -0.04554(16) 0.21653(9) 0.0420(4) Uani 1 1 d . .
O5 O 0.73253(6) -0.18137(13) 0.33986(9) 0.0319(3) Uani 1 1 d . .
N1 N 0.47066(8) 0.19145(15) 0.41493(10) 0.0293(3) Uani 1 1 d . .
N2 N 0.46110(8) 0.31850(16) 0.43385(11) 0.0311(4) Uani 1 1 d . .
H2 H 0.4930(11) 0.376(2) 0.4619(15) 0.042(6) Uiso 1 1 d . .
N3 N 0.35847(9) 0.25132(18) 0.37687(12) 0.0340(4) Uani 1 1 d . .
N4 N 0.71358(7) 0.01114(14) 0.43317(9) 0.0249(3) Uani 1 1 d . .
C1 C 0.60289(9) 0.03774(17) 0.43327(11) 0.0246(4) Uani 1 1 d . .
C2 C 0.62355(9) -0.08737(17) 0.42443(11) 0.0250(4) Uani 1 1 d . .
C3 C 0.58101(9) -0.19684(17) 0.39194(12) 0.0288(4) Uani 1 1 d . .
H3 H 0.5942 -0.2810 0.3843 0.035 Uiso 1 1 calc R U
C4 C 0.51937(9) -0.18943(18) 0.36980(12) 0.0301(4) Uani 1 1 d . .
C5 C 0.50205(9) -0.06690(18) 0.38327(12) 0.0295(4) Uani 1 1 d . .
H5 H 0.4613 -0.0600 0.3712 0.035 Uiso 1 1 calc R U
C6 C 0.54245(9) 0.04741(18) 0.41415(11) 0.0260(4) Uani 1 1 d . .
C7 C 0.52494(9) 0.17696(18) 0.42988(12) 0.0289(4) Uani 1 1 d . .
H7 H 0.5542 0.2518 0.4516 0.035 Uiso 1 1 calc R U
C8 C 0.40359(9) 0.34839(19) 0.41408(12) 0.0292(4) Uani 1 1 d . .
C9 C 0.47513(11) -0.3112(2) 0.33459(15) 0.0413(5) Uani 1 1 d . .
H9A H 0.4543 -0.3276 0.2705 0.062 Uiso 1 1 calc R U
H9B H 0.4407 -0.2951 0.3385 0.062 Uiso 1 1 calc R U
H9C H 0.5015 -0.3905 0.3717 0.062 Uiso 1 1 calc R U
C10 C 0.69267(9) -0.10449(17) 0.45729(12) 0.0277(4) Uani 1 1 d . .
H10A H 0.7244 -0.1159 0.5248 0.033 Uiso 1 1 calc R U
H10B H 0.6941 -0.1879 0.4299 0.033 Uiso 1 1 calc R U
C11 C 0.78527(9) 0.02240(19) 0.49088(12) 0.0296(4) Uani 1 1 d . .
H11A H 0.7960 0.0774 0.4589 0.036 Uiso 1 1 calc R U
H11B H 0.8045 -0.0690 0.5015 0.036 Uiso 1 1 calc R U
C12 C 0.81571(9) 0.08698(18) 0.58161(12) 0.0294(4) Uani 1 1 d . .
C13 C 0.91621(12) 0.1362(3) 0.72792(15) 0.0566(7) Uani 1 1 d . .
H13A H 0.9131 0.2340 0.7169 0.085 Uiso 1 1 calc R U
H13B H 0.9629 0.1087 0.7699 0.085 Uiso 1 1 calc R U
H13C H 0.8964 0.1143 0.7553 0.085 Uiso 1 1 calc R U
C14 C 0.67909(9) 0.02162(17) 0.33552(11) 0.0265(4) Uani 1 1 d . .
H14A H 0.6867 0.1134 0.3232 0.032 Uiso 1 1 calc R U
H14B H 0.6309 0.0121 0.3005 0.032 Uiso 1 1 calc R U
C15 C 0.69957(9) -0.08146(18) 0.29982(12) 0.0275(4) Uani 1 1 d . .
C16 C 0.69346(14) -0.1355(3) 0.17407(15) 0.0631(8) Uani 1 1 d . .
H16A H 0.6695 -0.1068 0.1106 0.095 Uiso 1 1 calc R U
H16B H 0.6809 -0.2286 0.1746 0.095 Uiso 1 1 calc R U
H16C H 0.7413 -0.1312 0.2086 0.095 Uiso 1 1 calc R U
H3A H 0.3205(12) 0.263(2) 0.3648(15) 0.040(6) Uiso 1 1 d . .
H3B H 0.3678(11) 0.177(2) 0.3690(15) 0.041(6) Uiso 1 1 d . .

loop_
_atom_site_aniso_label
_atom_site_aniso_U_11
_atom_site_aniso_U_22
_atom_site_aniso_U_33
_atom_site_aniso_U_23
_atom_site_aniso_U_13
_atom_site_aniso_U_12
S1 0.0369(3) 0.0323(2) 0.0646(4) -0.0036(2) 0.0387(3) 0.0049(2)
O1 0.0297(7) 0.0247(6) 0.0448(7) -0.0016(5) 0.0280(7) 0.0028(5)
O2 0.0309(7) 0.0406(8) 0.0313(7) -0.0036(6) 0.0143(6) 0.0089(6)
O3 0.0370(8) 0.0449(8) 0.0371(7) -0.0079(6) 0.0251(7) 0.0052(6)
O4 0.0440(9) 0.0572(9) 0.0294(7) 0.0049(6) 0.0259(7) 0.0162(7)
O5 0.0328(7) 0.0327(7) 0.0355(7) -0.0006(5) 0.0245(6) 0.0064(6)
N1 0.0275(8) 0.0326(8) 0.0306(7) 0.0003(6) 0.0202(7) 0.0075(6)
N2 0.0271(8) 0.0322(8) 0.0388(8) -0.0046(7) 0.0235(8) 0.0031(7)
N3 0.0284(9) 0.0338(9) 0.0456(9) -0.0037(7) 0.0266(8) 0.0052(7)
N4 0.0251(7) 0.0282(7) 0.0264(7) 0.0015(6) 0.0190(6) 0.0045(6)
C1 0.0273(9) 0.0267(8) 0.0241(7) 0.0010(6) 0.0187(7) 0.0041(7)
C2 0.0280(9) 0.0261(8) 0.0258(8) 0.0032(6) 0.0197(7) 0.0060(7)
C3 0.0346(10) 0.0251(8) 0.0294(8) 0.0010(7) 0.0220(8) 0.0054(7)
C4 0.0298(10) 0.0327(9) 0.0266(8) 0.0003(7) 0.0177(8) -0.0008(8)
C5 0.0244(9) 0.0366(9) 0.0273(8) 0.0009(7) 0.0168(8) 0.0025(7)
C6 0.0251(9) 0.0302(8) 0.0253(8) 0.0007(7) 0.0175(7) 0.0055(7)
C7 0.0249(9) 0.0327(9) 0.0313(9) -0.0003(7) 0.0193(8) 0.0050(7)
C8 0.0280(9) 0.0348(9) 0.0302(8) 0.0027(7) 0.0213(8) 0.0073(8)
C9 0.0426(12) 0.0370(10) 0.0439(11) -0.0041(9) 0.0280(10) -0.0062(9)
C10 0.0292(9) 0.0271(8) 0.0326(9) 0.0050(7) 0.0227(8) 0.0088(7)
C11 0.0290(10) 0.0331(9) 0.0330(9) -0.0015(7) 0.0230(8) 0.0050(8)
C12 0.0308(10) 0.0278(8) 0.0302(9) 0.0012(7) 0.0201(8) 0.0033(7)
C13 0.0438(13) 0.0596(15) 0.0318(10) -0.0105(10) 0.0093(10) 0.0115(12)
C14 0.0263(9) 0.0283(8) 0.0277(8) 0.0028(7) 0.0188(8) 0.0068(7)
C15 0.0231(9) 0.0338(9) 0.0269(8) -0.0024(7) 0.0168(7) 0.0006(7)
C16 0.0708(17) 0.0897(19) 0.0352(11) -0.0019(12) 0.0372(13) 0.0249(15)

loop_
_atom_type_symbol
_atom_type_description
_atom_type_scat_dispersion_real
_atom_type_scat_dispersion_imag
_atom_type_scat_source
C C 0.0033 0.0016 'International Tables Vol C Tables 4.2.6.8 and 6.1.1.4'
H H 0.0000 0.0000 'International Tables Vol C Tables 4.2.6.8 and 6.1.1.4'
N N 0.0061 0.0033 'International Tables Vol C Tables 4.2.6.8 and 6.1.1.4'
O O 0.0106 0.0060 'International Tables Vol C Tables 4.2.6.8 and 6.1.1.4'
S S 0.1246 0.1234 'International Tables Vol C Tables 4.2.6.8 and 6.1.1.4'

loop_
_geom_angle_atom_site_label_1
_geom_angle_atom_site_label_2
_geom_angle_atom_site_label_3
_geom_angle
C1 O1 H1 108.3(19)
C12 O2 C13 114.78(16)
C15 O4 C16 116.04(16)
C7 N1 N2 114.66(16)
C8 N2 N1 119.79(17)
C8 N2 H2 120.5(15)
N1 N2 H2 119.6(15)
C8 N3 H3A 122.0(15)
C8 N3 H3B 118.0(16)
H3A N3 H3B 120(2)
C11 N4 C14 112.82(14)
C11 N4 C10 113.28(14)
C14 N4 C10 114.22(14)
O1 C1 C6 117.93(15)
O1 C1 C2 122.01(15)
C6 C1 C2 120.02(16)
C3 C2 C1 118.13(16)
C3 C2 C10 120.92(15)
C1 C2 C10 120.74(15)
C2 C3 C4 123.12(16)
C2 C3 H3 118.4
C4 C3 H3 118.4
C5 C4 C3 117.18(17)
C5 C4 C9 121.91(18)
C3 C4 C9 120.90(17)
C4 C5 C6 122.06(17)
C4 C5 H5 119.0
C6 C5 H5 119.0
C5 C6 C1 119.38(16)
C5 C6 C7 122.40(16)
C1 C6 C7 118.20(16)
N1 C7 C6 121.05(17)
N1 C7 H7 119.5
C6 C7 H7 119.5
N3 C8 N2 117.19(17)
N3 C8 S1 123.50(14)
N2 C8 S1 119.28(15)
C4 C9 H9A 109.5
C4 C9 H9B 109.5
H9A C9 H9B 109.5
C4 C9 H9C 109.5
H9A C9 H9C 109.5
H9B C9 H9C 109.5
N4 C10 C2 112.78(13)
N4 C10 H10A 109.0
C2 C10 H10A 109.0
N4 C10 H10B 109.0
C2 C10 H10B 109.0
H10A C10 H10B 107.8
N4 C11 C12 111.35(14)
N4 C11 H11A 109.4
C12 C11 H11A 109.4
N4 C11 H11B 109.4
C12 C11 H11B 109.4
H11A C11 H11B 108.0
O3 C12 O2 124.00(17)
O3 C12 C11 125.41(17)
O2 C12 C11 110.55(15)
O2 C13 H13A 109.5
O2 C13 H13B 109.5
H13A C13 H13B 109.5
O2 C13 H13C 109.5
H13A C13 H13C 109.5
H13B C13 H13C 109.5
N4 C14 C15 115.14(14)
N4 C14 H14A 108.5
C15 C14 H14A 108.5
N4 C14 H14B 108.5
C15 C14 H14B 108.5
H14A C14 H14B 107.5
O5 C15 O4 123.90(16)
O5 C15 C14 125.99(16)
O4 C15 C14 110.11(15)
O4 C16 H16A 109.5
O4 C16 H16B 109.5
H16A C16 H16B 109.5
O4 C16 H16C 109.5
H16A C16 H16C 109.5
H16B C16 H16C 109.5

loop_
_geom_bond_atom_site_label_1
_geom_bond_atom_site_label_2
_geom_bond_distance
S1 C8 1.6837(19)
O1 C1 1.362(2)
O1 H1 0.84(3)
O2 C12 1.338(2)
O2 C13 1.441(2)
O3 C12 1.201(2)
O4 C15 1.334(2)
O4 C16 1.462(3)
O5 C15 1.205(2)
N1 C7 1.282(2)
N1 N2 1.374(2)
N2 C8 1.345(2)
N2 H2 0.86(2)
N3 C8 1.323(2)
N3 H3A 0.88(2)
N3 H3B 0.82(2)
N4 C11 1.456(2)
N4 C14 1.459(2)
N4 C10 1.470(2)
C1 C6 1.398(2)
C1 C2 1.405(2)
C2 C3 1.384(2)
C2 C10 1.514(2)
C3 C4 1.400(3)
C3 H3 0.9500
C4 C5 1.377(2)
C4 C9 1.499(3)
C5 C6 1.395(2)
C5 H5 0.9500
C6 C7 1.458(2)
C7 H7 0.9500
C9 H9A 0.9800
C9 H9B 0.9800
C9 H9C 0.9800
C10 H10A 0.9900
C10 H10B 0.9900
C11 C12 1.503(2)
C11 H11A 0.9900
C11 H11B 0.9900
C13 H13A 0.9800
C13 H13B 0.9800
C13 H13C 0.9800
C14 C15 1.512(2)
C14 H14A 0.9900
C14 H14B 0.9900
C16 H16A 0.9800
C16 H16B 0.9800
C16 H16C 0.9800

loop_
_geom_hbond_atom_site_label_D
_geom_hbond_atom_site_label_H
_geom_hbond_atom_site_label_A
_geom_hbond_distance_DH
_geom_hbond_distance_HA
_geom_hbond_distance_DA
_geom_hbond_angle_DHA
_geom_hbond_site_symmetry_A
O1 H1 O3 0.84(3) 2.30(3) 2.928(2) 132(2) .
O1 H1 N4 0.84(3) 1.99(3) 2.7197(19) 145(3) .
N2 H2 S1 0.86(2) 2.60(2) 3.4385(19) 165(2) 5_666
C7 H7 S1 0.95 2.91 3.7374(19) 146.2 5_666
C10 H10B O5 0.99 2.52 3.145(2) 121.0 .
C11 H11A S1 0.99 2.95 3.6287(19) 126.3 3_545
C14 H14A O3 0.99 2.59 3.355(2) 134.0 7_656
C16 H16A O1 0.98 2.44 3.317(2) 148.1 6
N3 H3A O5 0.88(2) 2.13(2) 3.008(2) 172(2) 3_455
N3 H3B O4 0.82(2) 2.53(2) 3.239(2) 146(2) 2_655

loop_
_geom_torsion_atom_site_label_1
_geom_torsion_atom_site_label_2
_geom_torsion_atom_site_label_3
_geom_torsion_atom_site_label_4
_geom_torsion
C7 N1 N2 C8 174.89(16)
O1 C1 C2 C3 -179.01(15)
C6 C1 C2 C3 3.4(2)
O1 C1 C2 C10 6.2(2)
C6 C1 C2 C10 -171.42(15)
C1 C2 C3 C4 -1.7(3)
C10 C2 C3 C4 173.14(16)
C2 C3 C4 C5 -1.3(3)
C2 C3 C4 C9 179.83(17)
C3 C4 C5 C6 2.5(3)
C9 C4 C5 C6 -178.60(17)
C4 C5 C6 C1 -0.8(3)
C4 C5 C6 C7 -179.07(16)
O1 C1 C6 C5 -179.93(15)
C2 C1 C6 C5 -2.2(2)
O1 C1 C6 C7 -1.6(2)
C2 C1 C6 C7 176.11(15)
N2 N1 C7 C6 179.21(15)
C5 C6 C7 N1 -0.7(3)
C1 C6 C7 N1 -178.94(16)
N1 N2 C8 N3 0.2(3)
N1 N2 C8 S1 -178.01(13)
C11 N4 C10 C2 158.28(14)
C14 N4 C10 C2 -70.69(18)
C3 C2 C10 N4 142.84(16)
C1 C2 C10 N4 -42.5(2)
C14 N4 C11 C12 148.47(15)
C10 N4 C11 C12 -79.80(18)
C13 O2 C12 O3 -4.9(3)
C13 O2 C12 C11 172.98(18)
N4 C11 C12 O3 -18.5(3)
N4 C11 C12 O2 163.72(15)
C11 N4 C14 C15 57.6(2)
C10 N4 C14 C15 -73.67(19)
C16 O4 C15 O5 -0.2(3)
C16 O4 C15 C14 179.08(18)
N4 C14 C15 O5 12.7(3)
N4 C14 C15 O4 -166.52(15)
